data_4075516
loop_
_publ_author_name
'Todd, Michael A.'
'Grachan, Melissa L.'
'Sabat, Michal'
'Myers, William H.'
'Harman, W. Dean'

_publ_section_title
;
 Common Electrophilic Addition Reactions at the Phenol Ring:&#x00A0; The
 Chemistry of TpW(NO)(PMe3)(\h2-phenol)
;
_journal_issue 16
_journal_name_full Organometallics
_journal_page_first 3948
_journal_paper_doi 10.1021/om060339f
_journal_volume 25
_journal_year 2006
_chemical_formula_sum 'C20 H29 B N7 O2 P W'
_chemical_formula_weight 625.13
_chemical_name_systematic
; 
 ? 
;
_space_group_IT_number 14
_symmetry_cell_setting monoclinic
_symmetry_space_group_name_Hall '-P 2ybc'
_symmetry_space_group_name_H-M 'P 1 21/c 1'
_atom_sites_solution_hydrogens difmap
_atom_sites_solution_primary direct
_atom_sites_solution_secondary difmap
_audit_creation_method SHELXL-97
_cell_angle_alpha 90.00
_cell_angle_beta 111.5000(10)
_cell_angle_gamma 90.00
_cell_formula_units_Z 4
_cell_length_a 15.6626(10)
_cell_length_b 12.1938(7)
_cell_length_c 13.3061(8)
_cell_measurement_reflns_used 6887
_cell_measurement_temperature 153(2)
_cell_measurement_theta_max 32.293
_cell_measurement_theta_min 3.023
_cell_volume 2364.5(2)
_computing_cell_refinement 'Bruker SMART'
_computing_data_collection 'Bruker SMART'
_computing_data_reduction 'Bruker SAINT'
_computing_molecular_graphics 'Bruker SHELXTL'
_computing_publication_material 'Bruker SHELXTL'
_computing_structure_refinement 'SHELXL-97 (Sheldrick, 1997)'
_computing_structure_solution 'SHELXS-97 (Sheldrick, 1990)'
_diffrn_ambient_temperature 153(2)
_diffrn_measured_fraction_theta_full 0.950
_diffrn_measured_fraction_theta_max 0.950
_diffrn_measurement_device_type 'Bruker SMART APEX CCD area detector'
_diffrn_measurement_method 'phi and omega scans'
_diffrn_radiation_monochromator graphite
_diffrn_radiation_source 'fine-focus sealed tube'
_diffrn_radiation_type MoK\a
_diffrn_radiation_wavelength 0.71073
_diffrn_reflns_av_R_equivalents 0.0329
_diffrn_reflns_av_sigmaI/netI 0.0252
_diffrn_reflns_limit_h_max 23
_diffrn_reflns_limit_h_min -23
_diffrn_reflns_limit_k_max 17
_diffrn_reflns_limit_k_min -18
_diffrn_reflns_limit_l_max 19
_diffrn_reflns_limit_l_min -19
_diffrn_reflns_number 27854
_diffrn_reflns_theta_full 32.40
_diffrn_reflns_theta_max 32.40
_diffrn_reflns_theta_min 3.02
_exptl_absorpt_coefficient_mu 4.985
_exptl_absorpt_correction_T_max 0.801914
_exptl_absorpt_correction_T_min 0.593447
_exptl_absorpt_correction_type empirical
_exptl_absorpt_process_details 'Bruker SADABS'
_exptl_crystal_colour greenish
_exptl_crystal_density_diffrn 1.756
_exptl_crystal_density_meas ?
_exptl_crystal_density_method 'not measured'
_exptl_crystal_description block
_exptl_crystal_F_000 1232
_exptl_crystal_size_max 0.31
_exptl_crystal_size_mid 0.27
_exptl_crystal_size_min 0.26
_refine_diff_density_max 2.390
_refine_diff_density_min -0.603
_refine_diff_density_rms 0.142
_refine_ls_extinction_coef none
_refine_ls_extinction_method none
_refine_ls_goodness_of_fit_ref 1.062
_refine_ls_hydrogen_treatment refined
_refine_ls_matrix_type full
_refine_ls_number_parameters 405
_refine_ls_number_reflns 8063
_refine_ls_number_restraints 0
_refine_ls_restrained_S_all 1.062
_refine_ls_R_factor_all 0.0390
_refine_ls_R_factor_gt 0.0325
_refine_ls_shift/su_max 0.001
_refine_ls_shift/su_mean 0.000
_refine_ls_structure_factor_coef Fsqd
_refine_ls_weighting_details 'calc w=1/[\s^2^(Fo^2^)+(0.0420P)^2^] where P=(Fo^2^+2Fc^2^)/3'
_refine_ls_weighting_scheme calc
_refine_ls_wR_factor_gt 0.0760
_refine_ls_wR_factor_ref 0.0786
_reflns_number_gt 7067
_reflns_number_total 8063
_reflns_threshold_expression >2sigma(I)
_cod_data_source_file om060339fsi20060417_015257.cif
_cod_data_source_block c20h29bn7o2pw
_cod_depositor_comments
;
The following automatic conversions were performed:

'_symmetry_cell_setting' value 'Monoclinic' changed to 'monoclinic'
according to /home/saulius/struct/CIF-dictionaries/cif_core.dic
dictionary named 'cif_core.dic' version 2.4.1 from 2010-06-29.

Automatic conversion script
Id: cif_fix_values 1715 2011-07-08 13:25:40Z adriana 

The following automatic conversions were performed:

'_exptl_crystal_density_meas' value 'not measured' was changed to '?'
- the value is perceived as not measured.

Automatic conversion script
Id: cif_fix_values 3008 2015-01-20 13:52:24Z robertas 
;
_cod_original_sg_symbol_H-M P2(1)/c
_cod_database_code 4075516

loop_
_symmetry_equiv_pos_as_xyz
'x, y, z'
'-x, y+1/2, -z+1/2'
'-x, -y, -z'
'x, -y-1/2, z-1/2'

loop_
_atom_site_label
_atom_site_type_symbol
_atom_site_fract_x
_atom_site_fract_y
_atom_site_fract_z
_atom_site_U_iso_or_equiv
_atom_site_adp_type
_atom_site_occupancy
_atom_site_symmetry_multiplicity
_atom_site_calc_flag
W W 0.735415(7) 0.599041(9) 0.799203(9) 0.02138(4) Uani 1 1 d
P P 0.61491(6) 0.53024(7) 0.86433(7) 0.02914(16) Uani 1 1 d
O1 O 0.8845(4) 0.8656(4) 0.8119(6) 0.123(3) Uani 1 1 d
O2 O 0.59229(16) 0.7326(2) 0.63101(19) 0.0328(5) Uani 1 1 d
N1 N 0.69189(18) 0.4568(2) 0.6916(2) 0.0272(5) Uani 1 1 d
N2 N 0.7475(2) 0.3695(3) 0.6966(2) 0.0325(6) Uani 1 1 d
N3 N 0.83087(19) 0.4826(2) 0.9200(2) 0.0312(6) Uani 1 1 d
N4 N 0.8666(2) 0.3956(2) 0.8842(3) 0.0335(6) Uani 1 1 d
N5 N 0.84306(18) 0.5855(2) 0.7285(2) 0.0288(5) Uani 1 1 d
N6 N 0.88314(19) 0.4869(3) 0.7248(2) 0.0334(6) Uani 1 1 d
N7 N 0.65298(17) 0.6808(2) 0.7002(2) 0.0226(5) Uani 1 1 d
C1 C 0.8192(3) 0.8374(4) 0.8355(5) 0.0579(13) Uani 1 1 d
C2 C 0.7329(3) 0.9091(3) 0.8025(3) 0.0433(10) Uani 1 1 d
C3 C 0.6762(3) 0.8876(3) 0.8702(3) 0.0366(7) Uani 1 1 d
C4 C 0.6847(3) 0.7978(3) 0.9292(3) 0.0341(7) Uani 1 1 d
C5 C 0.7523(3) 0.7120(3) 0.9371(3) 0.0342(7) Uani 1 1 d
C6 C 0.8217(2) 0.7353(3) 0.8922(4) 0.0440(10) Uani 1 1 d
C7 C 0.7548(4) 1.0304(4) 0.7986(4) 0.0586(12) Uani 1 1 d
C8 C 0.8087(6) 1.0781(5) 0.9076(6) 0.0784(19) Uani 1 1 d
C9 C 0.7031(3) 0.2987(4) 0.6172(3) 0.0442(9) Uani 1 1 d
C10 C 0.6168(3) 0.3377(4) 0.5606(3) 0.0440(9) Uani 1 1 d
C11 C 0.6129(2) 0.4376(3) 0.6094(3) 0.0324(7) Uani 1 1 d
C12 C 0.9231(3) 0.3395(3) 0.9706(4) 0.0452(10) Uani 1 1 d
C13 C 0.9250(3) 0.3886(4) 1.0631(4) 0.0484(11) Uani 1 1 d
C14 C 0.8669(3) 0.4778(4) 1.0292(3) 0.0410(8) Uani 1 1 d
C15 C 0.9434(3) 0.4985(4) 0.6755(3) 0.0453(9) Uani 1 1 d
C16 C 0.9427(3) 0.6051(4) 0.6452(4) 0.0482(10) Uani 1 1 d
C17 C 0.8795(2) 0.6579(4) 0.6798(3) 0.0370(7) Uani 1 1 d
C18 C 0.5071(3) 0.6035(4) 0.8049(4) 0.0481(11) Uani 1 1 d
C19 C 0.6336(4) 0.5337(4) 1.0069(3) 0.0449(9) Uani 1 1 d
C20 C 0.5829(4) 0.3869(4) 0.8364(4) 0.0505(11) Uani 1 1 d
B B 0.8513(3) 0.3816(3) 0.7646(4) 0.0356(8) Uani 1 1 d
H1B H 0.889(3) 0.309(4) 0.751(4) 0.045(12) Uiso 1 1 d
H2 H 0.698(5) 0.888(5) 0.723(5) 0.075(19) Uiso 1 1 d
H3 H 0.627(3) 0.944(3) 0.866(3) 0.030(10) Uiso 1 1 d
H4 H 0.643(3) 0.788(3) 0.961(3) 0.028(10) Uiso 1 1 d
H5 H 0.770(3) 0.676(3) 1.004(3) 0.034(10) Uiso 1 1 d
H6 H 0.878(4) 0.703(4) 0.926(4) 0.054(14) Uiso 1 1 d
H7A H 0.691(5) 1.082(5) 0.777(6) 0.08(2) Uiso 1 1 d
H7B H 0.802(4) 1.036(5) 0.751(5) 0.070(16) Uiso 1 1 d
H8A H 0.828(4) 1.161(5) 0.903(4) 0.065(16) Uiso 1 1 d
H8B H 0.769(8) 1.061(9) 0.967(9) 0.18(4) Uiso 1 1 d
H8C H 0.876(6) 1.047(7) 0.943(6) 0.11(3) Uiso 1 1 d
H9 H 0.724(4) 0.243(4) 0.610(4) 0.056(15) Uiso 1 1 d
H10 H 0.570(4) 0.303(4) 0.504(4) 0.059(15) Uiso 1 1 d
H11 H 0.563(3) 0.492(4) 0.596(3) 0.042(12) Uiso 1 1 d
H12 H 0.948(4) 0.283(5) 0.954(5) 0.072(18) Uiso 1 1 d
H13 H 0.953(3) 0.371(4) 1.132(4) 0.044(12) Uiso 1 1 d
H14 H 0.850(3) 0.529(3) 1.073(3) 0.031(10) Uiso 1 1 d
H15 H 0.973(3) 0.439(4) 0.665(3) 0.035(11) Uiso 1 1 d
H16 H 0.974(4) 0.639(4) 0.614(4) 0.056(14) Uiso 1 1 d
H17 H 0.865(3) 0.737(4) 0.674(4) 0.048(13) Uiso 1 1 d
H18A H 0.487(4) 0.598(4) 0.721(5) 0.052(15) Uiso 1 1 d
H18B H 0.468(6) 0.573(6) 0.827(7) 0.12(3) Uiso 1 1 d
H18C H 0.516(4) 0.687(5) 0.834(4) 0.066(16) Uiso 1 1 d
H19A H 0.654(5) 0.588(5) 1.031(5) 0.07(2) Uiso 1 1 d
H19B H 0.584(4) 0.494(5) 1.025(4) 0.063(15) Uiso 1 1 d
H19C H 0.694(4) 0.501(5) 1.046(5) 0.072(17) Uiso 1 1 d
H20A H 0.562(4) 0.367(5) 0.758(5) 0.063(15) Uiso 1 1 d
H20B H 0.635(3) 0.343(4) 0.871(4) 0.039(12) Uiso 1 1 d
H20C H 0.535(3) 0.369(4) 0.862(4) 0.038(11) Uiso 1 1 d

loop_
_atom_site_aniso_label
_atom_site_aniso_U_11
_atom_site_aniso_U_22
_atom_site_aniso_U_33
_atom_site_aniso_U_23
_atom_site_aniso_U_13
_atom_site_aniso_U_12
W 0.01657(6) 0.02437(6) 0.02064(6) -0.00167(4) 0.00379(4) -0.00041(4)
P 0.0309(4) 0.0325(4) 0.0268(4) 0.0043(3) 0.0138(3) -0.0015(3)
O1 0.117(4) 0.066(3) 0.255(7) -0.054(4) 0.148(5) -0.053(3)
O2 0.0269(11) 0.0400(13) 0.0285(11) 0.0072(9) 0.0066(9) 0.0076(9)
N1 0.0237(12) 0.0265(12) 0.0273(12) -0.0048(10) 0.0045(10) -0.0003(9)
N2 0.0309(14) 0.0278(13) 0.0345(15) -0.0072(11) 0.0070(12) 0.0017(11)
N3 0.0252(12) 0.0333(14) 0.0288(13) 0.0017(11) 0.0025(10) 0.0046(10)
N4 0.0248(13) 0.0306(14) 0.0375(15) 0.0017(11) 0.0023(11) 0.0055(10)
N5 0.0200(11) 0.0338(14) 0.0306(13) 0.0019(10) 0.0069(10) 0.0025(10)
N6 0.0232(12) 0.0405(16) 0.0378(15) -0.0002(12) 0.0126(11) 0.0064(11)
N7 0.0197(10) 0.0252(12) 0.0244(11) -0.0008(9) 0.0099(9) -0.0021(9)
C1 0.054(3) 0.044(2) 0.091(4) -0.026(2) 0.044(3) -0.026(2)
C2 0.054(3) 0.0325(19) 0.046(2) -0.0023(15) 0.022(2) -0.0167(16)
C3 0.0398(19) 0.0290(17) 0.045(2) -0.0014(14) 0.0195(16) -0.0006(13)
C4 0.0403(18) 0.0315(16) 0.0349(16) -0.0048(13) 0.0189(15) -0.0029(14)
C5 0.0391(18) 0.0296(16) 0.0255(14) -0.0072(12) 0.0019(13) -0.0009(13)
C6 0.0207(15) 0.043(2) 0.058(2) -0.0243(18) 0.0028(15) -0.0073(14)
C7 0.062(3) 0.053(3) 0.057(3) 0.002(2) 0.016(2) -0.013(2)
C8 0.095(5) 0.053(3) 0.078(4) -0.012(3) 0.019(4) -0.030(3)
C9 0.053(2) 0.0341(19) 0.0409(19) -0.0159(16) 0.0111(17) -0.0036(17)
C10 0.045(2) 0.042(2) 0.0368(18) -0.0133(16) 0.0052(16) -0.0087(17)
C11 0.0299(16) 0.0367(17) 0.0263(14) -0.0059(13) 0.0052(12) -0.0047(13)
C12 0.0329(18) 0.0347(19) 0.052(2) 0.0069(17) -0.0027(17) 0.0072(15)
C13 0.038(2) 0.047(2) 0.042(2) 0.0116(17) -0.0071(17) 0.0056(16)
C14 0.0345(18) 0.048(2) 0.0299(16) 0.0029(15) -0.0005(14) 0.0039(16)
C15 0.0280(17) 0.066(3) 0.046(2) -0.006(2) 0.0179(16) 0.0078(18)
C16 0.035(2) 0.070(3) 0.046(2) 0.008(2) 0.0224(18) 0.0023(18)
C17 0.0306(17) 0.046(2) 0.0335(16) 0.0083(15) 0.0105(14) -0.0003(14)
C18 0.0304(19) 0.064(3) 0.057(3) 0.015(2) 0.0246(19) 0.0055(17)
C19 0.061(3) 0.047(2) 0.0335(18) 0.0053(17) 0.0260(19) -0.002(2)
C20 0.063(3) 0.043(2) 0.051(3) 0.0022(19) 0.028(2) -0.017(2)
B 0.0283(18) 0.0323(19) 0.042(2) -0.0023(16) 0.0080(16) 0.0073(14)

loop_
_atom_type_symbol
_atom_type_description
_atom_type_scat_dispersion_real
_atom_type_scat_dispersion_imag
_atom_type_scat_source
C C 0.0033 0.0016 'International Tables Vol C Tables 4.2.6.8 and 6.1.1.4'
H H 0.0000 0.0000 'International Tables Vol C Tables 4.2.6.8 and 6.1.1.4'
B B 0.0013 0.0007 'International Tables Vol C Tables 4.2.6.8 and 6.1.1.4'
N N 0.0061 0.0033 'International Tables Vol C Tables 4.2.6.8 and 6.1.1.4'
O O 0.0106 0.0060 'International Tables Vol C Tables 4.2.6.8 and 6.1.1.4'
P P 0.1023 0.0942 'International Tables Vol C Tables 4.2.6.8 and 6.1.1.4'
W W -0.8490 6.8722 'International Tables Vol C Tables 4.2.6.8 and 6.1.1.4'

loop_
_geom_angle_atom_site_label_1
_geom_angle_atom_site_label_2
_geom_angle_atom_site_label_3
_geom_angle
N7 W N1 89.54(11)
N7 W C6 97.04(15)
N1 W C6 160.00(13)
N7 W N5 100.73(11)
N1 W N5 76.51(10)
C6 W N5 83.70(13)
N7 W C5 95.66(12)
N1 W C5 160.07(13)
C6 W C5 37.99(15)
N5 W C5 121.03(13)
N7 W N3 174.78(11)
N1 W N3 86.17(10)
C6 W N3 87.99(15)
N5 W N3 81.18(11)
C5 W N3 87.41(12)
N7 W P 90.55(8)
N1 W P 82.35(8)
C6 W P 116.30(12)
N5 W P 155.85(7)
C5 W P 78.38(10)
N3 W P 85.92(8)
C19 P C18 102.2(2)
C19 P C20 99.4(2)
C18 P C20 104.0(3)
C19 P W 120.29(17)
C18 P W 112.63(15)
C20 P W 116.08(17)
C11 N1 N2 106.6(3)
C11 N1 W 130.2(2)
N2 N1 W 123.1(2)
C9 N2 N1 109.1(3)
C9 N2 B 130.6(3)
N1 N2 B 117.9(3)
C14 N3 N4 106.2(3)
C14 N3 W 134.4(3)
N4 N3 W 119.4(2)
C12 N4 N3 108.7(3)
C12 N4 B 129.3(3)
N3 N4 B 121.5(3)
C17 N5 N6 106.3(3)
C17 N5 W 132.9(2)
N6 N5 W 120.8(2)
C15 N6 N5 109.9(3)
C15 N6 B 129.2(3)
N5 N6 B 120.7(3)
O2 N7 W 176.3(2)
O1 C1 C6 120.6(5)
O1 C1 C2 119.9(5)
C6 C1 C2 119.5(4)
C3 C2 C7 112.3(4)
C3 C2 C1 112.4(4)
C7 C2 C1 112.2(4)
C4 C3 C2 123.1(4)
C3 C4 C5 123.1(3)
C6 C5 C4 117.6(3)
C6 C5 W 70.3(2)
C4 C5 W 121.1(2)
C5 C6 C1 120.2(4)
C5 C6 W 71.75(19)
C1 C6 W 117.4(3)
C8 C7 C2 113.4(5)
N2 C9 C10 109.4(4)
C9 C10 C11 104.5(3)
N1 C11 C10 110.4(3)
N4 C12 C13 109.7(4)
C12 C13 C14 104.9(4)
N3 C14 C13 110.4(4)
N6 C15 C16 108.4(4)
C15 C16 C17 105.9(4)
N5 C17 C16 109.6(4)
N4 B N6 108.5(3)
N4 B N2 110.4(3)
N6 B N2 106.3(3)

loop_
_geom_bond_atom_site_label_1
_geom_bond_atom_site_label_2
_geom_bond_distance
W N7 1.775(3)
W N1 2.192(3)
W C6 2.212(3)
W N5 2.218(3)
W C5 2.232(3)
W N3 2.252(3)
W P 2.4932(8)
P C19 1.811(4)
P C18 1.816(4)
P C20 1.819(5)
O1 C1 1.225(5)
O2 N7 1.228(3)
N1 C11 1.338(4)
N1 N2 1.362(4)
N2 C9 1.344(5)
N2 B 1.551(5)
N3 C14 1.354(5)
N3 N4 1.364(4)
N4 C12 1.352(5)
N4 B 1.529(6)
N5 C17 1.340(5)
N5 N6 1.365(4)
N6 C15 1.340(5)
N6 B 1.540(6)
C1 C6 1.449(7)
C1 C2 1.532(7)
C2 C3 1.502(6)
C2 C7 1.524(6)
C3 C4 1.325(5)
C4 C5 1.465(5)
C5 C6 1.447(6)
C7 C8 1.502(8)
C9 C10 1.369(6)
C10 C11 1.393(5)
C12 C13 1.359(7)
C13 C14 1.384(6)
C15 C16 1.359(7)
C16 C17 1.392(6)
